data_2104842
loop_
_publ_author_name
'Mitsumori, Takahiro'
'Sekine, Akiko'
'Uekusa, Hidehiro'
'Ohashi, Yuji'

_publ_section_title
;
 Direct observation of various reaction pathways of arylnitrenes in
 different crystal environments caused by acid--base complex formation
;
_journal_coeditor_code OG5043
_journal_issue 6
_journal_name_full 'Acta Crystallographica Section B'
_journal_page_first 647
_journal_page_last 661
_journal_paper_doi 10.1107/S010876811003661X
_journal_volume 66
_journal_year 2010
_chemical_formula_moiety 'C21 H20 N4 O2'
_chemical_formula_sum 'C21 H20 N4 O2'
_chemical_formula_weight 360.41
_chemical_melting_point ?
_chemical_name_common
;
 Dibenzylammonium 2-azidebenzoate
;
_chemical_name_systematic
;
 Dibenzylammonium 2-azidebenzoate
;
_space_group_IT_number 9
_symmetry_cell_setting monoclinic
_symmetry_space_group_name_Hall 'C -2yc'
_symmetry_space_group_name_H-M 'C 1 c 1'
_atom_sites_solution_hydrogens difmap
_atom_sites_solution_primary direct
_atom_sites_solution_secondary difmap
_audit_creation_method SHELXL-97
_cell_angle_alpha 90.00
_cell_angle_beta 106.640(2)
_cell_angle_gamma 90.00
_cell_formula_units_Z 4
_cell_length_a 19.9575(7)
_cell_length_b 10.0329(3)
_cell_length_c 9.9849(3)
_cell_measurement_reflns_used 6026
_cell_measurement_temperature 88(2)
_cell_volume 1915.57(11)
_computing_cell_refinement 'Siemens SMART'
_computing_data_collection 'Siemens SMART'
_computing_data_reduction 'SHELXS-97 (Sheldrick, 1990)'
_computing_molecular_graphics 'ORTEP3 for Window (Farrugia,1998)'
_computing_publication_material SHELXTL97
_computing_structure_refinement 'SHELXL-97 (Sheldrick, 1997)'
_computing_structure_solution 'SHELXS-97 (Sheldrick, 1990)'
_diffrn_ambient_temperature 88(2)
_diffrn_measured_fraction_theta_full 0.997
_diffrn_measured_fraction_theta_max 0.997
_diffrn_measurement_device_type 'Bruker SMART CCD area detector system'
_diffrn_measurement_method 'omega scans'
_diffrn_radiation_monochromator graphite
_diffrn_radiation_source 'rotating anode'
_diffrn_radiation_type MoK\a
_diffrn_radiation_wavelength 0.71073
_diffrn_reflns_av_R_equivalents 0.0353
_diffrn_reflns_av_sigmaI/netI 0.0236
_diffrn_reflns_limit_h_max 28
_diffrn_reflns_limit_h_min -28
_diffrn_reflns_limit_k_max 14
_diffrn_reflns_limit_k_min -14
_diffrn_reflns_limit_l_max 14
_diffrn_reflns_limit_l_min -14
_diffrn_reflns_number 14815
_diffrn_reflns_theta_full 30.00
_diffrn_reflns_theta_max 30.00
_diffrn_reflns_theta_min 2.29
_exptl_absorpt_coefficient_mu 0.083
_exptl_absorpt_correction_T_max 0.9820
_exptl_absorpt_correction_T_min 0.9668
_exptl_absorpt_correction_type empirical
_exptl_absorpt_process_details 'Program SADABS was used.'
_exptl_crystal_colour pale-yellow
_exptl_crystal_density_diffrn 1.250
_exptl_crystal_density_meas ?
_exptl_crystal_density_method 'not measured'
_exptl_crystal_description block
_exptl_crystal_F_000 760
_exptl_crystal_size_max 0.41
_exptl_crystal_size_mid 0.34
_exptl_crystal_size_min 0.22
_refine_diff_density_max 0.213
_refine_diff_density_min -0.169
_refine_ls_abs_structure_details 'Flack H D (1983), Acta Cryst. A39, 876-881'
_refine_ls_abs_structure_Flack 0(10)
_refine_ls_extinction_method none
_refine_ls_goodness_of_fit_ref 1.110
_refine_ls_hydrogen_treatment refxyz
_refine_ls_matrix_type full
_refine_ls_number_parameters 306
_refine_ls_number_reflns 2788
_refine_ls_number_restraints 2
_refine_ls_restrained_S_all 1.109
_refine_ls_R_factor_all 0.0279
_refine_ls_R_factor_gt 0.0268
_refine_ls_shift/su_max 0.000
_refine_ls_shift/su_mean 0.000
_refine_ls_structure_factor_coef Fsqd
_refine_ls_weighting_details 'calc w=1/[\s^2^(Fo^2^)+(0.0531P)^2^+0.0000P] where P=(Fo^2^+2Fc^2^)/3'
_refine_ls_weighting_scheme calc
_refine_ls_wR_factor_gt 0.0730
_refine_ls_wR_factor_ref 0.0733
_reflns_number_gt 2668
_reflns_number_total 2788
_reflns_threshold_expression >2sigma(I)
_cod_data_source_file og5043.cif
_cod_data_source_block 2a-db-i
_cod_depositor_comments
;
The following automatic conversions were performed:
'_symmetry_cell_setting' value 'Monoclinic' changed to 'monoclinic'
according to '../cif_core.dic' dictionary named 'cif_core.dic' version
2.4.1 from 2010-06-29.

Automatic conversion script
Id: cif_fix_enum 1534 2011-01-05 14:08:14Z adriana 

The following automatic conversions were performed:

'_chemical_melting_point' value 'not measured' was changed to '?' -
the value is undefined or not given.

Automatic conversion script
Id: cif_fix_values 1646 2011-03-28 12:23:43Z adriana 

The following automatic conversions were performed:

'_exptl_crystal_density_meas' value 'not measured' was changed to '?'
- the value is perceived as not measured.

Automatic conversion script
Id: cif_fix_values 3008 2015-01-20 13:52:24Z robertas 
;
_cod_original_sg_symbol_H-M Cc
_cod_database_code 2104842

loop_
_symmetry_equiv_pos_as_xyz
'x, y, z'
'x, -y, z+1/2'
'x+1/2, y+1/2, z'
'x+1/2, -y+1/2, z+1/2'

loop_
_atom_site_type_symbol
_atom_site_label
_atom_site_fract_x
_atom_site_fract_y
_atom_site_fract_z
_atom_site_U_iso_or_equiv
_atom_site_adp_type
_atom_site_calc_flag
_atom_site_refinement_flags
_atom_site_occupancy
_atom_site_disorder_assembly
_atom_site_disorder_group
C C7 0.52584(6) 0.28417(11) 0.17755(12) 0.0156(2) Uani d . 1 . .
C C1 0.51110(6) 0.07384(11) 0.31620(12) 0.0157(2) Uani d . 1 . .
C C2 0.53558(7) -0.05101(12) 0.37278(12) 0.0186(2) Uani d . 1 . .
H H2 0.5110(11) -0.1016(19) 0.427(2) 0.022 Uiso d . 1 . .
C C3 0.59777(7) -0.10205(13) 0.35731(13) 0.0210(2) Uani d . 1 . .
H H3 0.6127(11) -0.190(2) 0.393(2) 0.025 Uiso d . 1 . .
C C4 0.63557(7) -0.03052(13) 0.28332(13) 0.0215(2) Uani d . 1 . .
H H4 0.6789(11) -0.065(2) 0.269(2) 0.026 Uiso d . 1 . .
C C5 0.60980(7) 0.09231(13) 0.22353(12) 0.0187(2) Uani d . 1 . .
H H5 0.6341(10) 0.1426(19) 0.173(2) 0.022 Uiso d . 1 . .
C C6 0.54779(6) 0.14702(11) 0.23929(11) 0.0152(2) Uani d . 1 . .
N N1 0.44752(6) 0.12966(11) 0.33350(12) 0.0211(2) Uani d . 1 . .
N N2 0.42178(6) 0.06875(12) 0.41564(12) 0.0229(2) Uani d . 1 . .
N N3 0.39299(7) 0.02463(15) 0.48862(15) 0.0350(3) Uani d . 1 . .
O O1 0.49980(5) 0.36640(9) 0.24439(9) 0.02026(18) Uani d . 1 . .
O O2 0.53708(5) 0.30844(9) 0.06113(9) 0.02034(18) Uani d . 1 . .
C C8 0.41548(6) 0.43306(12) 0.49418(13) 0.0188(2) Uani d . 1 . .
H H81 0.4107(10) 0.4689(19) 0.583(2) 0.023 Uiso d . 1 . .
H H82 0.4000(10) 0.341(2) 0.487(2) 0.023 Uiso d . 1 . .
C C9 0.37123(6) 0.51203(12) 0.37163(13) 0.0199(2) Uani d . 1 . .
C C10 0.32648(7) 0.44712(13) 0.25664(14) 0.0225(2) Uani d . 1 . .
H H10 0.3267(11) 0.345(2) 0.257(2) 0.027 Uiso d . 1 . .
C C11 0.28343(7) 0.52001(16) 0.14560(15) 0.0270(3) Uani d . 1 . .
H H11 0.2533(12) 0.476(2) 0.065(2) 0.032 Uiso d . 1 . .
C C12 0.28549(8) 0.65867(17) 0.14707(18) 0.0313(3) Uani d . 1 . .
H H12 0.2539(12) 0.709(2) 0.073(2) 0.038 Uiso d . 1 . .
C C13 0.33064(10) 0.72386(17) 0.2590(2) 0.0421(4) Uani d . 1 . .
H H13 0.3304(14) 0.826(3) 0.269(3) 0.051 Uiso d . 1 . .
C C14 0.37258(9) 0.65203(15) 0.3726(2) 0.0369(4) Uani d . 1 . .
H H14 0.4055(14) 0.704(2) 0.456(3) 0.044 Uiso d . 1 . .
C C15 0.53440(6) 0.35001(12) 0.61997(13) 0.0177(2) Uani d . 1 . .
H H151 0.5217(10) 0.262(2) 0.599(2) 0.021 Uiso d . 1 . .
H H152 0.5219(10) 0.3775(18) 0.703(2) 0.021 Uiso d . 1 . .
C C16 0.61182(6) 0.36816(11) 0.63853(12) 0.0173(2) Uani d . 1 . .
C C17 0.64423(7) 0.30495(13) 0.54862(13) 0.0210(2) Uani d . 1 . .
H H17 0.6159(10) 0.242(2) 0.477(2) 0.025 Uiso d . 1 . .
C C18 0.71519(7) 0.32473(14) 0.56244(14) 0.0230(2) Uani d . 1 . .
H H18 0.7358(11) 0.283(2) 0.496(2) 0.028 Uiso d . 1 . .
C C19 0.75472(7) 0.40689(15) 0.66909(17) 0.0284(3) Uani d . 1 . .
H H19 0.8021(13) 0.424(2) 0.682(2) 0.034 Uiso d . 1 . .
C C20 0.72335(8) 0.46672(18) 0.76160(19) 0.0355(3) Uani d . 1 . .
H H20 0.7524(13) 0.520(2) 0.838(3) 0.043 Uiso d . 1 . .
C C21 0.65199(7) 0.44864(15) 0.74643(16) 0.0271(3) Uani d . 1 . .
H H21 0.6302(12) 0.496(2) 0.804(2) 0.032 Uiso d . 1 . .
N N4 0.49197(5) 0.43544(10) 0.50181(11) 0.01514(18) Uani d . 1 . .
H H01 0.5073(9) 0.5185(19) 0.5221(19) 0.018(4) Uiso d . 1 . .
H H02 0.4977(9) 0.4062(18) 0.420(2) 0.016(4) Uiso d . 1 . .

loop_
_atom_site_aniso_label
_atom_site_aniso_U_11
_atom_site_aniso_U_22
_atom_site_aniso_U_33
_atom_site_aniso_U_12
_atom_site_aniso_U_13
_atom_site_aniso_U_23
C7 0.0182(5) 0.0134(5) 0.0149(5) 0.0007(4) 0.0040(4) -0.0002(4)
C1 0.0172(5) 0.0146(5) 0.0147(5) -0.0003(4) 0.0038(4) -0.0009(4)
C2 0.0233(6) 0.0154(5) 0.0161(5) -0.0007(4) 0.0042(4) 0.0017(4)
C3 0.0270(6) 0.0171(5) 0.0168(5) 0.0044(4) 0.0027(4) 0.0008(4)
C4 0.0240(6) 0.0220(6) 0.0187(5) 0.0074(4) 0.0065(4) -0.0002(4)
C5 0.0213(5) 0.0205(5) 0.0152(5) 0.0025(4) 0.0065(4) -0.0008(4)
C6 0.0182(5) 0.0134(5) 0.0136(5) 0.0004(4) 0.0041(4) -0.0002(4)
N1 0.0192(5) 0.0207(5) 0.0254(5) 0.0010(4) 0.0099(4) 0.0043(4)
N2 0.0193(5) 0.0243(5) 0.0253(5) -0.0010(4) 0.0065(4) 0.0013(4)
N3 0.0275(6) 0.0435(8) 0.0387(7) -0.0020(5) 0.0168(5) 0.0104(6)
O1 0.0295(5) 0.0165(4) 0.0172(4) 0.0046(3) 0.0104(3) 0.0007(3)
O2 0.0308(5) 0.0163(4) 0.0167(4) 0.0028(3) 0.0111(3) 0.0016(3)
C8 0.0164(5) 0.0216(5) 0.0196(6) -0.0003(4) 0.0069(4) -0.0015(4)
C9 0.0153(5) 0.0206(5) 0.0237(6) 0.0032(4) 0.0056(4) -0.0025(4)
C10 0.0207(5) 0.0249(6) 0.0219(6) -0.0032(5) 0.0060(4) 0.0005(5)
C11 0.0200(6) 0.0366(7) 0.0233(6) -0.0022(5) 0.0044(5) 0.0026(6)
C12 0.0201(6) 0.0363(7) 0.0357(7) 0.0071(5) 0.0052(5) 0.0078(6)
C13 0.0377(8) 0.0241(7) 0.0539(11) 0.0104(6) -0.0039(7) -0.0001(7)
C14 0.0327(8) 0.0208(6) 0.0454(9) 0.0058(6) -0.0077(7) -0.0070(6)
C15 0.0175(5) 0.0175(5) 0.0171(5) -0.0011(4) 0.0032(4) 0.0021(4)
C16 0.0173(5) 0.0146(5) 0.0183(5) -0.0001(4) 0.0027(4) 0.0013(4)
C17 0.0217(6) 0.0231(6) 0.0175(5) -0.0007(4) 0.0044(4) -0.0007(4)
C18 0.0219(6) 0.0259(6) 0.0215(6) 0.0034(4) 0.0069(5) 0.0035(5)
C19 0.0172(6) 0.0291(7) 0.0372(8) -0.0003(5) 0.0050(5) -0.0021(6)
C20 0.0214(6) 0.0366(8) 0.0449(9) -0.0044(5) 0.0037(6) -0.0185(7)
C21 0.0210(6) 0.0277(6) 0.0304(7) -0.0009(5) 0.0040(5) -0.0125(5)
N4 0.0150(4) 0.0153(4) 0.0153(4) 0.0005(3) 0.0045(3) -0.0011(3)

loop_
_atom_type_symbol
_atom_type_description
_atom_type_scat_dispersion_real
_atom_type_scat_dispersion_imag
_atom_type_scat_source
C C 0.0033 0.0000 'International Tables Vol C Tables 4.2.6.8 and 6.1.1.4'
H H 0.0000 0.0000 'International Tables Vol C Tables 4.2.6.8 and 6.1.1.4'
N N 0.0061 0.0000 'International Tables Vol C Tables 4.2.6.8 and 6.1.1.4'
O O 0.0106 0.0000 'International Tables Vol C Tables 4.2.6.8 and 6.1.1.4'

loop_
_geom_angle_atom_site_label_1
_geom_angle_atom_site_label_2
_geom_angle_atom_site_label_3
_geom_angle_site_symmetry_1
_geom_angle_site_symmetry_3
_geom_angle
_geom_angle_publ_flag
O1 C7 O2 . . 124.48(11) ?
O1 C7 C6 . . 119.44(10) ?
O2 C7 C6 . . 116.06(10) ?
C2 C1 C6 . . 120.60(11) ?
C2 C1 N1 . . 121.02(10) ?
C6 C1 N1 . . 118.37(10) ?
C3 C2 C1 . . 120.17(11) ?
C3 C2 H2 . . 118.6(12) ?
C1 C2 H2 . . 121.2(12) ?
C2 C3 C4 . . 120.26(11) ?
C2 C3 H3 . . 118.9(12) ?
C4 C3 H3 . . 120.8(12) ?
C3 C4 C5 . . 119.30(11) ?
C3 C4 H4 . . 122.2(12) ?
C5 C4 H4 . . 118.4(12) ?
C4 C5 C6 . . 121.61(11) ?
C4 C5 H5 . . 121.2(12) ?
C6 C5 H5 . . 117.2(12) ?
C5 C6 C1 . . 118.02(10) ?
C5 C6 C7 . . 118.01(10) ?
C1 C6 C7 . . 123.93(10) ?
N2 N1 C1 . . 115.55(10) ?
N2 N1 O1 . . 151.06(9) ?
C1 N1 O1 . . 82.67(6) ?
N2 N1 O2 . . 176.63(9) ?
C1 N1 O2 . . 61.42(6) ?
O1 N1 O2 . . 31.91(2) ?
N2 N1 N1 . 2 23.73(7) ?
C1 N1 N1 . 2 98.64(7) ?
O1 N1 N1 . 2 139.31(4) ?
O2 N1 N1 . 2 155.10(2) ?
N3 N2 N1 . . 172.25(15) ?
C7 O1 N1 . . 82.11(7) ?
C7 O2 N1 . . 22.69(6) ?
N4 C8 C9 . . 112.41(10) ?
N4 C8 H81 . . 107.9(11) ?
C9 C8 H81 . . 110.6(11) ?
N4 C8 H82 . . 108.4(11) ?
C9 C8 H82 . . 110.0(11) ?
H81 C8 H82 . . 107.4(16) ?
C10 C9 C14 . . 118.55(12) ?
C10 C9 C8 . . 120.57(11) ?
C14 C9 C8 . . 120.86(12) ?
C9 C10 C11 . . 120.70(12) ?
C9 C10 H10 . . 117.5(12) ?
C11 C10 H10 . . 121.8(12) ?
C12 C11 C10 . . 120.30(14) ?
C12 C11 H11 . . 118.4(13) ?
C10 C11 H11 . . 121.3(13) ?
C13 C12 C11 . . 119.46(14) ?
C13 C12 H12 . . 120.0(14) ?
C11 C12 H12 . . 120.4(14) ?
C12 C13 C14 . . 120.73(15) ?
C12 C13 H13 . . 121.9(16) ?
C14 C13 H13 . . 116.9(16) ?
C13 C14 C9 . . 120.21(14) ?
C13 C14 H14 . . 119.0(14) ?
C9 C14 H14 . . 120.8(14) ?
N4 C15 C16 . . 110.63(9) ?
N4 C15 H151 . . 108.2(12) ?
C16 C15 H151 . . 110.3(12) ?
N4 C15 H152 . . 106.3(11) ?
C16 C15 H152 . . 111.4(12) ?
H151 C15 H152 . . 110.0(16) ?
C17 C16 C21 . . 119.13(11) ?
C17 C16 C15 . . 120.67(11) ?
C21 C16 C15 . . 120.20(11) ?
C18 C17 C16 . . 120.92(12) ?
C18 C17 H17 . . 120.7(11) ?
C16 C17 H17 . . 118.3(11) ?
C17 C18 C19 . . 119.59(12) ?
C17 C18 H18 . . 119.0(12) ?
C19 C18 H18 . . 121.4(12) ?
C20 C19 C18 . . 119.80(13) ?
C20 C19 H19 . . 117.5(14) ?
C18 C19 H19 . . 122.7(14) ?
C19 C20 C21 . . 120.62(13) ?
C19 C20 H20 . . 118.5(15) ?
C21 C20 H20 . . 120.9(15) ?
C20 C21 C16 . . 119.90(13) ?
C20 C21 H21 . . 120.1(14) ?
C16 C21 H21 . . 119.9(14) ?
C8 N4 C15 . . 111.38(9) ?
C8 N4 H01 . . 107.6(12) ?
C15 N4 H01 . . 106.0(12) ?
C8 N4 H02 . . 109.7(11) ?
C15 N4 H02 . . 109.5(12) ?
H01 N4 H02 . . 112.7(16) ?

loop_
_geom_bond_atom_site_label_1
_geom_bond_atom_site_label_2
_geom_bond_site_symmetry_2
_geom_bond_distance
_geom_bond_publ_flag
C7 O1 . 1.2628(14) ?
C7 O2 . 1.2689(14) ?
C7 C6 . 1.5201(16) ?
C1 C2 . 1.4031(16) ?
C1 C6 . 1.4096(15) ?
C1 N1 . 1.4420(15) ?
C2 C3 . 1.3915(18) ?
C2 H2 . 0.97(2) ?
C3 C4 . 1.3962(19) ?
C3 H3 . 0.96(2) ?
C4 C5 . 1.4013(17) ?
C4 H4 . 0.98(2) ?
C5 C6 . 1.4032(16) ?
C5 H5 . 0.94(2) ?
N1 N2 . 1.2455(15) ?
N1 O1 . 2.8379(14) ?
N1 O2 . 4.0733(14) ?
N1 N1 2 5.6297(10) ?
N2 N3 . 1.1389(17) ?
C8 N4 . 1.5067(15) ?
C8 C9 . 1.5120(18) ?
C8 H81 . 0.986(19) ?
C8 H82 . 0.97(2) ?
C9 C10 . 1.3974(17) ?
C9 C14 . 1.4048(19) ?
C10 C11 . 1.3988(19) ?
C10 H10 . 1.03(2) ?
C11 C12 . 1.392(2) ?
C11 H11 . 0.96(2) ?
C12 C13 . 1.383(3) ?
C12 H12 . 0.97(2) ?
C13 C14 . 1.401(2) ?
C13 H13 . 1.03(3) ?
C14 H14 . 1.04(3) ?
C15 N4 . 1.5072(15) ?
C15 C16 . 1.5136(17) ?
C15 H151 . 0.93(2) ?
C15 H152 . 0.969(19) ?
C16 C17 . 1.3997(17) ?
C16 C21 . 1.4003(17) ?
C17 C18 . 1.3972(18) ?
C17 H17 . 1.00(2) ?
C18 C19 . 1.398(2) ?
C18 H18 . 0.97(2) ?
C19 C20 . 1.392(2) ?
C19 H19 . 0.93(2) ?
C20 C21 . 1.400(2) ?
C20 H20 . 0.97(3) ?
C21 H21 . 0.94(2) ?
N4 H01 . 0.891(19) ?
N4 H02 . 0.906(19) ?

loop_
_geom_hbond_atom_site_label_D
_geom_hbond_atom_site_label_H
_geom_hbond_atom_site_label_A
_geom_hbond_site_symmetry_A
_geom_hbond_distance_DH
_geom_hbond_distance_HA
_geom_hbond_distance_DA
_geom_hbond_angle_DHA
N4 H01 O2 2_565 0.891(19) 1.841(19) 2.7311(13) 178.7(19)
N4 H01 O1 2_565 0.891(19) 2.544(18) 3.1027(14) 121.4(14)
N4 H02 O1 . 0.906(19) 1.810(19) 2.7094(13) 171.5(17)
N4 H02 N1 . 0.906(19) 2.991(18) 3.4885(15) 116.3(13)

loop_
_geom_torsion_atom_site_label_1
_geom_torsion_atom_site_label_2
_geom_torsion_atom_site_label_3
_geom_torsion_atom_site_label_4
_geom_torsion_site_symmetry_1
_geom_torsion_site_symmetry_2
_geom_torsion_site_symmetry_3
_geom_torsion_site_symmetry_4
_geom_torsion
_geom_torsion_publ_flag
C6 C1 C2 C3 . . . . 2.09(18) ?
N1 C1 C2 C3 . . . . -178.75(11) ?
C1 C2 C3 C4 . . . . -1.13(19) ?
C2 C3 C4 C5 . . . . -0.75(19) ?
C3 C4 C5 C6 . . . . 1.72(19) ?
C4 C5 C6 C1 . . . . -0.78(18) ?
C4 C5 C6 C7 . . . . 176.74(11) ?
C2 C1 C6 C5 . . . . -1.13(16) ?
N1 C1 C6 C5 . . . . 179.69(11) ?
C2 C1 C6 C7 . . . . -178.49(11) ?
N1 C1 C6 C7 . . . . 2.33(16) ?
O1 C7 C6 C5 . . . . -140.53(12) ?
O2 C7 C6 C5 . . . . 37.78(16) ?
O1 C7 C6 C1 . . . . 36.82(17) ?
O2 C7 C6 C1 . . . . -144.86(11) ?
C2 C1 N1 N2 . . . . 8.94(17) ?
C6 C1 N1 N2 . . . . -171.88(11) ?
C2 C1 N1 O1 . . . . 165.35(11) ?
C6 C1 N1 O1 . . . . -15.47(10) ?
C2 C1 N1 O2 . . . . -169.41(12) ?
C6 C1 N1 O2 . . . . 9.76(8) ?
C2 C1 N1 N1 . . . 2 26.44(11) ?
C6 C1 N1 N1 . . . 2 -154.38(9) ?
C1 N1 N2 N3 . . . . 173.7(11) ?
O1 N1 N2 N3 . . . . 48.8(12) ?
O2 N1 N2 N3 . . . . -160.9(11) ?
N1 N1 N2 N3 2 . . . 126.0(12) ?
O2 C7 O1 N1 . . . . 149.41(12) ?
C6 C7 O1 N1 . . . . -32.42(10) ?
N2 N1 O1 C7 . . . . 162.54(19) ?
C1 N1 O1 C7 . . . . 30.79(9) ?
O2 N1 O1 C7 . . . . -14.31(6) ?
N1 N1 O1 C7 2 . . . 125.53(7) ?
O1 C7 O2 N1 . . . . -114.4(2) ?
C6 C7 O2 N1 . . . . 67.33(14) ?
N2 N1 O2 C7 . . . . -113.9(16) ?
C1 N1 O2 C7 . . . . -87.69(17) ?
O1 N1 O2 C7 . . . . 39.18(15) ?
N1 N1 O2 C7 2 . . . -47.79(17) ?
N4 C8 C9 C10 . . . . 108.68(13) ?
N4 C8 C9 C14 . . . . -73.22(16) ?
C14 C9 C10 C11 . . . . -0.7(2) ?
C8 C9 C10 C11 . . . . 177.45(12) ?
C9 C10 C11 C12 . . . . 1.1(2) ?
C10 C11 C12 C13 . . . . 0.2(2) ?
C11 C12 C13 C14 . . . . -2.0(3) ?
C12 C13 C14 C9 . . . . 2.4(3) ?
C10 C9 C14 C13 . . . . -1.1(3) ?
C8 C9 C14 C13 . . . . -179.21(17) ?
N4 C15 C16 C17 . . . . -78.18(14) ?
N4 C15 C16 C21 . . . . 101.89(14) ?
C21 C16 C17 C18 . . . . -2.14(19) ?
C15 C16 C17 C18 . . . . 177.93(12) ?
C16 C17 C18 C19 . . . . 1.2(2) ?
C17 C18 C19 C20 . . . . 0.9(2) ?
C18 C19 C20 C21 . . . . -1.9(3) ?
C19 C20 C21 C16 . . . . 0.9(3) ?
C17 C16 C21 C20 . . . . 1.1(2) ?
C15 C16 C21 C20 . . . . -178.97(14) ?
C9 C8 N4 C15 . . . . -176.89(10) ?
C16 C15 N4 C8 . . . . -172.32(9) ?
